data_7003481
loop_
_publ_author_name
'Feller, Russell K.'
'Cheetham, Anthony K.'

_publ_section_title
;
 Polytypism, homochirality, interpenetration, and hydrogen-bonding in
 transition metal (Mn(ii), Ni(ii), Cu(ii), Zn(ii))
 5-hydroxyisophthalate coordination polymers containing
 4,4&#x2032;-bipyridyl
;
_journal_issue 15
_journal_name_full 'Dalton Transactions'
_journal_page_first 2034
_journal_page_last 2042
_journal_paper_doi 10.1039/b716454h
_journal_year 2008
_chemical_formula_sum 'C26 H22 N2 O13 Zn2'
_chemical_formula_weight 701.20
_chemical_name_systematic
;
?
;
_space_group_IT_number 2
_symmetry_cell_setting triclinic
_symmetry_space_group_name_Hall '-P 1'
_symmetry_space_group_name_H-M 'P -1'
_atom_sites_solution_hydrogens geom
_atom_sites_solution_primary direct
_atom_sites_solution_secondary difmap
_audit_creation_method SHELXL-97
_cell_angle_alpha 100.587(3)
_cell_angle_beta 97.165(3)
_cell_angle_gamma 112.381(3)
_cell_formula_units_Z 1
_cell_length_a 7.4720(14)
_cell_length_b 9.6175(18)
_cell_length_c 10.1060(19)
_cell_measurement_reflns_used 980
_cell_measurement_temperature 298(2)
_cell_measurement_theta_max 25.93
_cell_measurement_theta_min 2.37
_cell_volume 644.8(2)
_computing_cell_refinement 'Bruker SMART'
_computing_data_collection 'Bruker SMART'
_computing_data_reduction 'Bruker SAINT'
_computing_molecular_graphics 'Bruker SHELXTL'
_computing_publication_material 'Bruker SHELXTL'
_computing_structure_refinement 'SHELXL-97 (Sheldrick, 1997)'
_computing_structure_solution 'SHELXS-97 (Sheldrick, 1990)'
_diffrn_ambient_temperature 298(2)
_diffrn_measured_fraction_theta_full 0.975
_diffrn_measured_fraction_theta_max 0.975
_diffrn_measurement_device_type 'CCD area detector'
_diffrn_measurement_method 'phi and omega scans'
_diffrn_radiation_monochromator graphite
_diffrn_radiation_source 'fine-focus sealed tube'
_diffrn_radiation_type MoK\a
_diffrn_radiation_wavelength 0.71073
_diffrn_reflns_av_R_equivalents 0.0238
_diffrn_reflns_av_sigmaI/netI 0.0343
_diffrn_reflns_limit_h_max 9
_diffrn_reflns_limit_h_min -9
_diffrn_reflns_limit_k_max 11
_diffrn_reflns_limit_k_min -11
_diffrn_reflns_limit_l_max 12
_diffrn_reflns_limit_l_min -12
_diffrn_reflns_number 5163
_diffrn_reflns_theta_full 26.02
_diffrn_reflns_theta_max 26.02
_diffrn_reflns_theta_min 2.37
_exptl_absorpt_coefficient_mu 1.938
_exptl_absorpt_correction_type SADABS
_exptl_crystal_colour 'Pale Yellow'
_exptl_crystal_density_diffrn 1.806
_exptl_crystal_density_meas 0
_exptl_crystal_density_method 'not measured'
_exptl_crystal_description Block
_exptl_crystal_F_000 356
_exptl_crystal_size_max 0.4
_exptl_crystal_size_mid 0.3
_exptl_crystal_size_min 0.2
_refine_diff_density_max 0.703
_refine_diff_density_min -0.321
_refine_diff_density_rms 0.090
_refine_ls_extinction_method none
_refine_ls_goodness_of_fit_ref 1.065
_refine_ls_hydrogen_treatment mixed
_refine_ls_matrix_type full
_refine_ls_number_parameters 240
_refine_ls_number_reflns 2485
_refine_ls_number_restraints 10
_refine_ls_restrained_S_all 1.064
_refine_ls_R_factor_all 0.0560
_refine_ls_R_factor_gt 0.0439
_refine_ls_shift/su_max 0.001
_refine_ls_shift/su_mean 0.000
_refine_ls_structure_factor_coef Fsqd
_refine_ls_weighting_details 'calc w=1/[\s^2^(Fo^2^)+(0.0544P)^2^+0.9004P] where P=(Fo^2^+2Fc^2^)/3'
_refine_ls_weighting_scheme calc
_refine_ls_wR_factor_gt 0.1041
_refine_ls_wR_factor_ref 0.1119
_reflns_number_gt 2033
_reflns_number_total 2485
_reflns_threshold_expression >2sigma(I)
_cod_data_source_file b716454h.txt
_cod_data_source_block znhipam
_cod_depositor_comments
;
The following automatic conversions were performed:
'_symmetry_cell_setting' value 'Triclinic' changed to 'triclinic'
according to '/home/saulius/struct/CIF-dictionaries/cif_core.dic'
dictionary named 'cif_core.dic' version 2.4.1 from 2010-06-29.

Automatic conversion script
Id: cif_fix_enum 1527 2010-12-29 10:47:43Z saulius 
;
_cod_original_sg_symbol_H-M P-1
_cod_database_code 7003481

loop_
_symmetry_equiv_pos_as_xyz
'x, y, z'
'-x, -y, -z'

loop_
_atom_site_label
_atom_site_type_symbol
_atom_site_fract_x
_atom_site_fract_y
_atom_site_fract_z
_atom_site_U_iso_or_equiv
_atom_site_adp_type
_atom_site_occupancy
_atom_site_symmetry_multiplicity
_atom_site_calc_flag
_atom_site_refinement_flags
_atom_site_disorder_assembly
_atom_site_disorder_group
Zn1 Zn 0.95757(6) 0.68083(5) 1.03226(4) 0.03980(19) Uani 1 1 d . . .
N1 N 0.8025(4) 0.6177(3) 0.8348(3) 0.0308(6) Uani 1 1 d . . .
O3 O 1.8461(4) 1.4829(3) 1.0836(2) 0.0361(6) Uani 1 1 d . . .
O4 O 1.1971(4) 0.9759(3) 0.9942(3) 0.0379(6) Uani 1 1 d . . .
O5 O 1.2216(4) 0.8238(3) 1.1280(3) 0.0369(6) Uani 1 1 d . . .
O2 O 1.9261(4) 1.6059(3) 1.3051(3) 0.0481(7) Uani 1 1 d . . .
O1 O 1.7713(4) 1.1471(3) 1.5245(3) 0.0436(7) Uani 1 1 d . . .
O6 O 0.7951(5) 0.7936(4) 1.1165(3) 0.0477(7) Uani 1 1 d D . .
O7 O 0.9193(18) 0.9411(12) 1.3952(9) 0.105(4) Uani 0.50 1 d PD . .
HWC H 1.036(5) 0.967(11) 1.399(13) 0.08(3) Uiso 0.50 1 d PD . .
HWD H 0.903(13) 1.005(9) 1.449(9) 0.08(3) Uiso 0.50 1 d PD . .
C8 C 1.2847(5) 0.9530(4) 1.0950(3) 0.0273(7) Uani 1 1 d . . .
C6 C 1.5692(5) 1.2173(4) 1.1508(3) 0.0259(7) Uani 1 1 d D . .
C2 C 0.7091(6) 0.6734(4) 0.6230(4) 0.0345(8) Uani 1 1 d D . .
C10 C 1.7062(5) 1.1756(4) 1.4027(3) 0.0308(8) Uani 1 1 d . . .
C9 C 1.5426(5) 1.0570(4) 1.3122(3) 0.0302(8) Uani 1 1 d D . .
C7 C 1.4716(5) 1.0783(4) 1.1869(3) 0.0266(7) Uani 1 1 d . . .
C3 C 0.5649(5) 0.5246(4) 0.5702(3) 0.0289(7) Uani 1 1 d . . .
C13 C 1.8427(5) 1.4871(4) 1.2106(3) 0.0289(7) Uani 1 1 d . . .
C12 C 1.7328(5) 1.3359(4) 1.2434(3) 0.0271(7) Uani 1 1 d . . .
C11 C 1.7994(5) 1.3141(4) 1.3698(3) 0.0310(8) Uani 1 1 d D . .
C1 C 0.8245(6) 0.7156(4) 0.7554(4) 0.0349(8) Uani 1 1 d D . .
C4 C 0.5442(7) 0.4233(5) 0.6542(4) 0.0481(11) Uani 1 1 d D . .
C5 C 0.6624(7) 0.4735(5) 0.7843(4) 0.0504(11) Uani 1 1 d D . .
HWA H 0.837(8) 0.828(6) 1.196(2) 0.082(14) Uiso 1 1 d D . .
H1 H 0.920(6) 0.816(4) 0.791(5) 0.055(7) Uiso 1 1 d D . .
H6 H 1.528(6) 1.235(4) 1.069(3) 0.033(6) Uiso 1 1 d D . .
H11 H 1.904(5) 1.385(4) 1.439(3) 0.033(6) Uiso 1 1 d D . .
H2 H 0.739(7) 0.753(5) 0.578(4) 0.055(7) Uiso 1 1 d D . .
H9 H 1.477(5) 0.964(3) 1.335(4) 0.033(6) Uiso 1 1 d D . .
H4 H 0.458(6) 0.319(4) 0.626(5) 0.055(7) Uiso 1 1 d D . .
HWB H 0.804(9) 0.860(5) 1.079(6) 0.082(14) Uiso 1 1 d D . .
H3 H 1.850(8) 1.226(6) 1.581(5) 0.062(16) Uiso 1 1 d . . .
H5 H 0.655(7) 0.400(5) 0.834(4) 0.055(7) Uiso 1 1 d D . .

loop_
_atom_site_aniso_label
_atom_site_aniso_U_11
_atom_site_aniso_U_22
_atom_site_aniso_U_33
_atom_site_aniso_U_23
_atom_site_aniso_U_13
_atom_site_aniso_U_12
Zn1 0.0384(3) 0.0270(3) 0.0332(3) 0.01284(18) -0.01168(18) -0.00502(19)
N1 0.0292(15) 0.0301(15) 0.0250(14) 0.0071(12) -0.0039(12) 0.0066(12)
O3 0.0434(15) 0.0281(13) 0.0278(13) 0.0136(10) 0.0017(11) 0.0038(11)
O4 0.0347(14) 0.0298(13) 0.0364(14) 0.0085(11) -0.0056(11) 0.0038(11)
O5 0.0342(14) 0.0234(13) 0.0379(14) 0.0099(11) -0.0040(11) -0.0016(11)
O2 0.0546(18) 0.0284(14) 0.0350(14) 0.0035(12) 0.0015(13) -0.0064(13)
O1 0.0506(17) 0.0322(15) 0.0291(14) 0.0122(12) -0.0085(12) 0.0004(13)
O6 0.0530(18) 0.0451(18) 0.0406(16) 0.0177(14) 0.0025(14) 0.0147(15)
O7 0.144(9) 0.119(8) 0.057(5) -0.019(5) -0.025(6) 0.093(8)
C8 0.0245(17) 0.0235(17) 0.0242(16) 0.0027(13) 0.0012(13) 0.0022(14)
C6 0.0264(17) 0.0230(16) 0.0230(16) 0.0071(13) 0.0022(13) 0.0050(14)
C2 0.036(2) 0.034(2) 0.0286(18) 0.0162(15) -0.0006(15) 0.0070(16)
C10 0.0336(19) 0.0278(18) 0.0246(17) 0.0089(14) 0.0008(14) 0.0064(15)
C9 0.0331(19) 0.0256(17) 0.0267(17) 0.0118(14) 0.0028(14) 0.0053(15)
C7 0.0259(17) 0.0227(16) 0.0255(16) 0.0037(13) 0.0029(13) 0.0059(14)
C3 0.0260(17) 0.0312(18) 0.0259(17) 0.0058(14) 0.0003(14) 0.0102(14)
C13 0.0247(17) 0.0226(17) 0.0299(18) 0.0063(14) -0.0006(14) 0.0018(14)
C12 0.0262(17) 0.0241(17) 0.0253(16) 0.0075(13) 0.0048(13) 0.0040(14)
C11 0.0307(18) 0.0284(18) 0.0231(17) 0.0053(14) -0.0013(14) 0.0035(15)
C1 0.035(2) 0.0310(19) 0.0306(18) 0.0095(15) 0.0001(15) 0.0063(16)
C4 0.051(3) 0.028(2) 0.041(2) 0.0099(17) -0.0157(19) -0.0028(18)
C5 0.052(3) 0.034(2) 0.044(2) 0.0169(18) -0.0157(19) -0.0002(19)

loop_
_atom_type_symbol
_atom_type_description
_atom_type_scat_dispersion_real
_atom_type_scat_dispersion_imag
_atom_type_scat_source
C C 0.0033 0.0016 'International Tables Vol C Tables 4.2.6.8 and 6.1.1.4'
H H 0.0000 0.0000 'International Tables Vol C Tables 4.2.6.8 and 6.1.1.4'
O O 0.0106 0.0060 'International Tables Vol C Tables 4.2.6.8 and 6.1.1.4'
Zn Zn 0.2839 1.4301 'International Tables Vol C Tables 4.2.6.8 and 6.1.1.4'
N N 0.0061 0.0033 'International Tables Vol C Tables 4.2.6.8 and 6.1.1.4'

loop_
_geom_angle_atom_site_label_1
_geom_angle_atom_site_label_2
_geom_angle_atom_site_label_3
_geom_angle
_geom_angle_site_symmetry_1
_geom_angle_site_symmetry_3
_geom_angle_publ_flag
O5 Zn1 O3 117.03(11) . 1_445 ?
O5 Zn1 N1 134.68(11) . . ?
O3 Zn1 N1 100.40(11) 1_445 . ?
O5 Zn1 O6 100.57(12) . . ?
O3 Zn1 O6 101.15(12) 1_445 . ?
N1 Zn1 O6 95.96(12) . . ?
C1 N1 C5 117.6(3) . . ?
C1 N1 Zn1 123.2(2) . . ?
C5 N1 Zn1 119.1(2) . . ?
C13 O3 Zn1 118.1(2) . 1_665 ?
C8 O5 Zn1 114.8(2) . . ?
C10 O1 H3 113(4) . . ?
Zn1 O6 HWA 111(5) . . ?
Zn1 O6 HWB 107(5) . . ?
HWA O6 HWB 111(6) . . ?
HWC O7 HWD 109(4) . . ?
O4 C8 O5 122.7(3) . . ?
O4 C8 C7 121.4(3) . . ?
O5 C8 C7 115.9(3) . . ?
C12 C6 C7 119.4(3) . . ?
C12 C6 H6 118(3) . . ?
C7 C6 H6 123(3) . . ?
C3 C2 C1 120.0(3) . . ?
C3 C2 H2 126(3) . . ?
C1 C2 H2 114(3) . . ?
C11 C10 O1 122.4(3) . . ?
C11 C10 C9 120.5(3) . . ?
O1 C10 C9 117.1(3) . . ?
C10 C9 C7 119.7(3) . . ?
C10 C9 H9 121(2) . . ?
C7 C9 H9 119(2) . . ?
C9 C7 C6 120.2(3) . . ?
C9 C7 C8 118.9(3) . . ?
C6 C7 C8 120.9(3) . . ?
C2 C3 C4 116.6(3) . . ?
C2 C3 C3 121.7(4) . 2_666 ?
C4 C3 C3 121.6(4) . 2_666 ?
O2 C13 O3 124.2(3) . . ?
O2 C13 C12 119.2(3) . . ?
O3 C13 C12 116.6(3) . . ?
C6 C12 C11 119.8(3) . . ?
C6 C12 C13 121.8(3) . . ?
C11 C12 C13 118.5(3) . . ?
C10 C11 C12 120.4(3) . . ?
C10 C11 H11 113(2) . . ?
C12 C11 H11 127(2) . . ?
N1 C1 C2 122.7(3) . . ?
N1 C1 H1 118(3) . . ?
C2 C1 H1 119(3) . . ?
C5 C4 C3 120.2(4) . . ?
C5 C4 H4 117(3) . . ?
C3 C4 H4 123(3) . . ?
N1 C5 C4 122.9(4) . . ?
N1 C5 H5 119(3) . . ?
C4 C5 H5 118(3) . . ?

loop_
_geom_bond_atom_site_label_1
_geom_bond_atom_site_label_2
_geom_bond_distance
_geom_bond_site_symmetry_2
_geom_bond_publ_flag
Zn1 O5 1.920(2) . ?
Zn1 O3 1.962(2) 1_445 ?
Zn1 N1 2.034(3) . ?
Zn1 O6 2.072(3) . ?
N1 C1 1.322(5) . ?
N1 C5 1.335(5) . ?
O3 C13 1.280(4) . ?
O3 Zn1 1.962(2) 1_665 ?
O4 C8 1.241(4) . ?
O5 C8 1.274(4) . ?
O2 C13 1.230(4) . ?
O1 C10 1.380(4) . ?
O1 H3 0.82(5) . ?
O6 HWA 0.78(2) . ?
O6 HWB 0.78(2) . ?
O7 HWC 0.80(2) . ?
O7 HWD 0.80(2) . ?
C8 C7 1.500(4) . ?
C6 C12 1.390(5) . ?
C6 C7 1.398(5) . ?
C6 H6 0.92(3) . ?
C2 C3 1.376(5) . ?
C2 C1 1.395(5) . ?
C2 H2 0.93(3) . ?
C10 C11 1.373(5) . ?
C10 C9 1.381(5) . ?
C9 C7 1.392(5) . ?
C9 H9 0.93(3) . ?
C3 C4 1.384(5) . ?
C3 C3 1.496(7) 2_666 ?
C13 C12 1.495(5) . ?
C12 C11 1.394(5) . ?
C11 H11 0.92(3) . ?
C1 H1 0.93(4) . ?
C4 C5 1.376(6) . ?
C4 H4 0.93(4) . ?
C5 H5 0.93(4) . ?

loop_
_geom_hbond_atom_site_label_D
_geom_hbond_atom_site_label_H
_geom_hbond_atom_site_label_A
_geom_hbond_distance_DH
_geom_hbond_distance_HA
_geom_hbond_distance_DA
_geom_hbond_angle_DHA
_geom_hbond_site_symmetry_A
O6 HWA O7 0.78(2) 2.00(2) 2.772(9) 170(6) .
O6 HWB O4 0.78(2) 1.87(2) 2.645(4) 172(6) 2_777
O1 H3 O2 0.82(5) 1.87(5) 2.675(4) 167(5) 2_988
O7 HWD O1 0.80(2) 2.06(4) 2.817(9) 158(10) 1_455

loop_
_geom_torsion_atom_site_label_1
_geom_torsion_atom_site_label_2
_geom_torsion_atom_site_label_3
_geom_torsion_atom_site_label_4
_geom_torsion
_geom_torsion_site_symmetry_1
_geom_torsion_site_symmetry_2
_geom_torsion_site_symmetry_3
_geom_torsion_site_symmetry_4
_geom_torsion_publ_flag
O5 Zn1 N1 C1 -34.8(4) . . . . ?
O3 Zn1 N1 C1 178.9(3) 1_445 . . . ?
O6 Zn1 N1 C1 76.4(3) . . . . ?
O5 Zn1 N1 C5 149.5(3) . . . . ?
O3 Zn1 N1 C5 3.3(4) 1_445 . . . ?
O6 Zn1 N1 C5 -99.2(3) . . . . ?
O3 Zn1 O5 C8 -177.4(2) 1_445 . . . ?
N1 Zn1 O5 C8 40.5(3) . . . . ?
O6 Zn1 O5 C8 -69.0(3) . . . . ?
Zn1 O5 C8 O4 -11.2(4) . . . . ?
Zn1 O5 C8 C7 168.1(2) . . . . ?
C11 C10 C9 C7 -0.1(6) . . . . ?
O1 C10 C9 C7 -179.3(3) . . . . ?
C10 C9 C7 C6 2.0(5) . . . . ?
C10 C9 C7 C8 -175.3(3) . . . . ?
C12 C6 C7 C9 -2.5(5) . . . . ?
C12 C6 C7 C8 174.8(3) . . . . ?
O4 C8 C7 C9 167.8(3) . . . . ?
O5 C8 C7 C9 -11.4(5) . . . . ?
O4 C8 C7 C6 -9.5(5) . . . . ?
O5 C8 C7 C6 171.3(3) . . . . ?
C1 C2 C3 C4 -0.4(6) . . . . ?
C1 C2 C3 C3 178.7(4) . . . 2_666 ?
Zn1 O3 C13 O2 -9.2(5) 1_665 . . . ?
Zn1 O3 C13 C12 172.1(2) 1_665 . . . ?
C7 C6 C12 C11 1.0(5) . . . . ?
C7 C6 C12 C13 -179.8(3) . . . . ?
O2 C13 C12 C6 150.2(4) . . . . ?
O3 C13 C12 C6 -31.0(5) . . . . ?
O2 C13 C12 C11 -30.6(5) . . . . ?
O3 C13 C12 C11 148.2(3) . . . . ?
O1 C10 C11 C12 177.7(3) . . . . ?
C9 C10 C11 C12 -1.4(6) . . . . ?
C6 C12 C11 C10 1.0(5) . . . . ?
C13 C12 C11 C10 -178.3(3) . . . . ?
C5 N1 C1 C2 -0.4(6) . . . . ?
Zn1 N1 C1 C2 -176.1(3) . . . . ?
C3 C2 C1 N1 0.1(6) . . . . ?
C2 C3 C4 C5 0.9(7) . . . . ?
C3 C3 C4 C5 -178.2(5) 2_666 . . . ?
C1 N1 C5 C4 0.9(7) . . . . ?
Zn1 N1 C5 C4 176.8(4) . . . . ?
C3 C4 C5 N1 -1.3(8) . . . . ?
